data_7225759
loop_
_publ_author_name
'Iwasaki, Mitsuhiro'
'Kobayashi, Naoki'
'Shichibu, Yukatsu'
'Konishi, Katsuaki'

_publ_section_title
;
 Facile modulation of optical properties of octagold clusters through the
 control of ligand-mediated interactions.
;
_journal_issue 28
_journal_name_full 'Physical chemistry chemical physics : PCCP'
_journal_page_first 19433
_journal_page_last 19439
_journal_paper_doi 10.1039/c6cp03129c
_journal_volume 18
_journal_year 2016
_chemical_formula_sum 'C121 H122 Au8 B2 Cl4 F8 N2 O P8 S2'
_chemical_formula_weight 3823.23
_space_group_crystal_system monoclinic
_space_group_IT_number 15
_space_group_name_Hall '-C 2yc'
_space_group_name_H-M_alt 'C 1 2/c 1'
_symmetry_space_group_name_Hall '-C 2yc'
_symmetry_space_group_name_H-M 'C 1 2/c 1'
_atom_sites_solution_hydrogens geom
_audit_update_record
;
2016-04-28 deposited with the CCDC.
2016-06-28 downloaded from the CCDC.
;
_cell_angle_alpha 90
_cell_angle_beta 102.277(2)
_cell_angle_gamma 90
_cell_formula_units_Z 4
_cell_length_a 33.432(6)
_cell_length_b 17.913(3)
_cell_length_c 24.121(4)
_cell_measurement_reflns_used 3582
_cell_measurement_temperature 90.0(2)
_cell_measurement_theta_max 26.51
_cell_measurement_theta_min 2.20
_cell_volume 14115(4)
_computing_cell_refinement 'APEX2 v2014.5-0 (Bruker AXS)'
_computing_data_collection 'Bruker SMART APEXII'
_computing_data_reduction 'SAINT V8.34A (Bruker AXS Inc., 2013)'
_computing_molecular_graphics 'XSHELL V6.3.1 (BruekrAXS)'
_computing_publication_material 'Generate Report (Bruker AXS)'
_computing_structure_refinement 'SHELXL-2014 (Sheldrick, 2014)'
_computing_structure_solution 'SHELXS-2013 (Sheldrick, 2013)'
_diffrn_ambient_temperature 90.0(2)
_diffrn_measured_fraction_theta_full 0.979
_diffrn_measured_fraction_theta_max 0.979
_diffrn_measurement_device_type 'Bruker D8 goniometer'
_diffrn_measurement_method 'omega scans'
_diffrn_radiation_monochromator graphite
_diffrn_radiation_type 'Mo K\a'
_diffrn_radiation_wavelength 0.71073
_diffrn_reflns_av_R_equivalents 0.0711
_diffrn_reflns_av_unetI/netI 0.1175
_diffrn_reflns_limit_h_max 36
_diffrn_reflns_limit_h_min -39
_diffrn_reflns_limit_k_max 15
_diffrn_reflns_limit_k_min -20
_diffrn_reflns_limit_l_max 27
_diffrn_reflns_limit_l_min -28
_diffrn_reflns_number 24289
_diffrn_reflns_theta_full 25.03
_diffrn_reflns_theta_max 25.03
_diffrn_reflns_theta_min 1.25
_diffrn_source 'sealed tube'
_exptl_absorpt_coefficient_mu 8.531
_exptl_absorpt_correction_T_max 0.59
_exptl_absorpt_correction_T_min 0.22
_exptl_absorpt_correction_type multi-scan
_exptl_absorpt_process_details 'SADABS V2014/2 (Bruker AXS Inc.)'
_exptl_crystal_colour red
_exptl_crystal_density_diffrn 1.799
_exptl_crystal_density_method 'not measured'
_exptl_crystal_description prism
_exptl_crystal_F_000 7216
_exptl_crystal_size_max 0.260
_exptl_crystal_size_mid 0.160
_exptl_crystal_size_min 0.070
_refine_diff_density_max 2.443
_refine_diff_density_min -3.480
_refine_ls_extinction_method none
_refine_ls_goodness_of_fit_ref 1.061
_refine_ls_hydrogen_treatment constr
_refine_ls_matrix_type full
_refine_ls_number_parameters 696
_refine_ls_number_reflns 12217
_refine_ls_number_restraints 1001
_refine_ls_restrained_S_all 1.040
_refine_ls_R_factor_all 0.1178
_refine_ls_R_factor_gt 0.0659
_refine_ls_shift/su_max 0.001
_refine_ls_shift/su_mean 0.000
_refine_ls_structure_factor_coef Fsqd
_refine_ls_weighting_details 'w=1/[\s^2^(Fo^2^)+(0.1081P)^2^+0.5072P] where P=(Fo^2^+2Fc^2^)/3'
_refine_ls_weighting_scheme calc
_refine_ls_wR_factor_gt 0.1743
_refine_ls_wR_factor_ref 0.2099
_reflns_number_gt 7689
_reflns_number_total 12217
_reflns_threshold_expression 'I > 2\s(I)'
_cod_data_source_file c6cp03129c2.cif
_cod_data_source_block I
_cod_depositor_comments 'Adding full bibliography for 7225758--7225759.cif.'
_cod_original_cell_volume 14115.(4)
_cod_database_code 7225759

loop_
_space_group_symop_operation_xyz
'x, y, z'
'-x, y, -z+1/2'
'x+1/2, y+1/2, z'
'-x+1/2, y+1/2, -z+1/2'
'-x, -y, -z'
'x, -y, z-1/2'
'-x+1/2, -y+1/2, -z'
'x+1/2, -y+1/2, z-1/2'

loop_
_atom_site_type_symbol
_atom_site_label
_atom_site_fract_x
_atom_site_fract_y
_atom_site_fract_z
_atom_site_U_iso_or_equiv
_atom_site_adp_type
_atom_site_calc_flag
_atom_site_refinement_flags_adp
_atom_site_refinement_flags_occupancy
_atom_site_refinement_flags_posn
_atom_site_occupancy
_atom_site_disorder_assembly
_atom_site_disorder_group
Au Au1 0.84287(2) 0.12460(4) 0.90315(3) 0.0329(2) Uani d U . . 1.0 . .
Au Au2 0.78318(2) 0.12726(4) 0.98389(3) 0.0271(2) Uani d U . . 1.0 . .
Au Au3 0.80878(2) 0.25742(4) 0.95179(3) 0.0285(2) Uani d U . . 1.0 . .
Au Au4 0.72446(2) 0.24494(4) 0.95033(3) 0.02676(19) Uani d U . . 1.0 . .
P P1 0.8043(2) 0.0960(3) 0.8164(2) 0.0565(17) Uani d U . D 1.0 . .
P P2 0.77969(16) 0.0055(3) 1.01680(19) 0.0316(11) Uani d U . . 1.0 . .
P P3 0.83637(15) 0.3687(3) 0.92744(18) 0.0293(11) Uani d U . . 1.0 . .
P P4 0.67986(17) 0.2398(3) 0.86307(19) 0.0369(12) Uani d U . D 1.0 . .
S S1 0.89155(19) 0.1398(3) 0.9864(2) 0.0505(14) Uani d U . . 1.0 . .
C C1A 0.7912(7) -0.0012(11) 0.8092(8) 0.047(4) Uani d U . . 1.0 . .
C C2A 0.8159(7) -0.0528(11) 0.8485(8) 0.046(5) Uani d U . . 1.0 . .
H H2A 0.8389 -0.0353 0.8756 0.055 Uiso calc U . R 1.0 . .
C C3A 0.8054(7) -0.1293(11) 0.8463(8) 0.048(5) Uani d U . . 1.0 . .
H H3A 0.8193 -0.163 0.8742 0.057 Uiso calc U . R 1.0 . .
C C4A 0.7752(6) -0.1538(12) 0.8037(8) 0.043(4) Uani d U . . 1.0 . .
H H4A 0.7708 -0.2061 0.7992 0.052 Uiso calc U . R 1.0 . .
C C5A 0.7503(7) -0.1059(12) 0.7663(9) 0.051(5) Uani d U . . 1.0 . .
H H5A 0.7274 -0.1247 0.7397 0.062 Uiso calc U . R 1.0 . .
C C6A 0.7594(7) -0.0291(12) 0.7683(9) 0.050(5) Uani d U . . 1.0 . .
H H6A 0.7436 0.0037 0.7413 0.061 Uiso calc U . R 1.0 . .
C C1B 0.8377(6) 0.1173(10) 0.7600(7) 0.083(6) Uani d U . G 1.0 . .
C C2B 0.8798(7) 0.1145(10) 0.7798(6) 0.097(7) Uani d U . G 1.0 . .
H H2B 0.8909 0.1039 0.8186 0.117 Uiso calc U . R 1.0 . .
C C3B 0.9058(5) 0.1272(11) 0.7428(9) 0.118(8) Uani d U . G 1.0 . .
H H3B 0.9346 0.1253 0.7563 0.142 Uiso calc U . R 1.0 . .
C C4B 0.8896(7) 0.1427(11) 0.6860(8) 0.121(8) Uani d U . G 1.0 . .
H H4B 0.9073 0.1514 0.6607 0.145 Uiso calc U . R 1.0 . .
C C5B 0.8474(7) 0.1455(10) 0.6662(5) 0.080(6) Uani d U . G 1.0 . .
H H5B 0.8363 0.1561 0.6274 0.096 Uiso calc U . R 1.0 . .
C C6B 0.8214(5) 0.1328(10) 0.7032(7) 0.106(7) Uani d U . G 1.0 . .
H H6B 0.7926 0.1347 0.6897 0.127 Uiso calc U . R 1.0 . .
C C1C 0.7417(6) -0.0551(10) 0.9746(7) 0.034(4) Uani d U . . 1.0 . .
C C2C 0.7298(7) -0.0433(12) 0.9176(7) 0.043(4) Uani d U . . 1.0 . .
H H2C 0.7406 -0.0015 0.9015 0.052 Uiso calc U . R 1.0 . .
C C3C 0.7029(7) -0.0893(12) 0.8825(9) 0.051(5) Uani d U . . 1.0 . .
H H3C 0.6942 -0.0776 0.8434 0.061 Uiso calc U . R 1.0 . .
C C4C 0.6888(7) -0.1517(12) 0.9040(9) 0.055(5) Uani d U . . 1.0 . .
H H4C 0.671 -0.1852 0.8799 0.066 Uiso calc U . R 1.0 . .
C C5C 0.7005(8) -0.1657(13) 0.9607(10) 0.064(5) Uani d U . . 1.0 . .
H H5C 0.6906 -0.2088 0.9763 0.077 Uiso calc U . R 1.0 . .
C C6C 0.7270(7) -0.1171(10) 0.9959(8) 0.047(5) Uani d U . . 1.0 . .
H H6C 0.7349 -0.1275 1.0354 0.057 Uiso calc U . R 1.0 . .
C C1D 0.8272(7) -0.0452(11) 1.0249(8) 0.039(4) Uani d U . . 1.0 . .
C C2D 0.8296(6) -0.1153(10) 0.9971(8) 0.038(4) Uani d U . . 1.0 . .
H H2D 0.8063 -0.1377 0.9736 0.046 Uiso calc U . R 1.0 . .
C C3D 0.8679(7) -0.1488(11) 1.0063(8) 0.046(5) Uani d U . . 1.0 . .
H H3D 0.8691 -0.1972 0.9908 0.055 Uiso calc U . R 1.0 . .
C C4D 0.9025(7) -0.1204(12) 1.0343(9) 0.055(5) Uani d U . . 1.0 . .
H H4D 0.9275 -0.1465 1.0366 0.066 Uiso calc U . R 1.0 . .
C C5D 0.9018(7) -0.0478(13) 1.0617(10) 0.056(5) Uani d U . . 1.0 . .
H H5D 0.9259 -0.0253 1.0833 0.067 Uiso calc U . R 1.0 . .
C C6D 0.8624(7) -0.0125(12) 1.0541(9) 0.048(5) Uani d U . . 1.0 . .
H H6D 0.8608 0.0356 1.07 0.057 Uiso calc U . R 1.0 . .
C C1E 0.8856(6) 0.3935(11) 0.9722(8) 0.038(4) Uani d U . . 1.0 . .
C C2E 0.9025(8) 0.4636(14) 0.9676(10) 0.066(6) Uani d U . . 1.0 . .
H H2E 0.888 0.5015 0.9441 0.079 Uiso calc U . R 1.0 . .
C C3E 0.9417(9) 0.4748(16) 0.9992(11) 0.083(6) Uani d U . . 1.0 . .
H H3E 0.9573 0.5156 0.9901 0.1 Uiso calc U . R 1.0 . .
C C4E 0.9584(8) 0.4290(15) 1.0429(11) 0.069(6) Uani d U . . 1.0 . .
H H4E 0.9831 0.4433 1.0682 0.083 Uiso calc U . R 1.0 . .
C C5E 0.9404(7) 0.3631(13) 1.0510(9) 0.055(5) Uani d U . . 1.0 . .
H H5E 0.9524 0.3308 1.0812 0.066 Uiso calc U . R 1.0 . .
C C6E 0.9044(6) 0.3442(11) 1.0144(8) 0.039(4) Uani d U . . 1.0 . .
H H6E 0.8922 0.2971 1.018 0.046 Uiso calc U . R 1.0 . .
C C1F 0.8439(6) 0.3785(10) 0.8550(7) 0.034(4) Uani d U . . 1.0 . .
C C2F 0.8456(6) 0.4487(11) 0.8301(8) 0.040(4) Uani d U . . 1.0 . .
H H2F 0.8393 0.4924 0.8489 0.048 Uiso calc U . R 1.0 . .
C C3F 0.8565(6) 0.4544(11) 0.7785(7) 0.042(4) Uani d U . . 1.0 . .
H H3F 0.8579 0.5022 0.762 0.05 Uiso calc U . R 1.0 . .
C C4F 0.8656(7) 0.3898(12) 0.7496(8) 0.048(5) Uani d U . . 1.0 . .
H H4F 0.8727 0.3936 0.7135 0.058 Uiso calc U . R 1.0 . .
C C5F 0.8641(6) 0.3214(11) 0.7751(8) 0.040(4) Uani d U . . 1.0 . .
H H5F 0.8706 0.2775 0.7568 0.048 Uiso calc U . R 1.0 . .
C C6F 0.8532(6) 0.3160(11) 0.8264(7) 0.035(4) Uani d U . . 1.0 . .
H H6F 0.852 0.2681 0.8428 0.042 Uiso calc U . R 1.0 . .
C C1G 0.6437(4) 0.3167(7) 0.8445(6) 0.043(4) Uani d U . G 1.0 . .
C C2G 0.6083(4) 0.3171(7) 0.8661(5) 0.054(5) Uani d U . G 1.0 . .
H H2G 0.604 0.2793 0.8918 0.065 Uiso calc U . R 1.0 . .
C C3G 0.5792(4) 0.3729(9) 0.8501(6) 0.060(5) Uani d U . G 1.0 . .
H H3G 0.555 0.3732 0.8648 0.072 Uiso calc U . R 1.0 . .
C C4G 0.5855(5) 0.4283(7) 0.8125(7) 0.072(6) Uani d U . G 1.0 . .
H H4G 0.5656 0.4664 0.8016 0.087 Uiso calc U . R 1.0 . .
C C5G 0.6209(5) 0.4279(7) 0.7909(6) 0.079(6) Uani d U . G 1.0 . .
H H5G 0.6252 0.4658 0.7652 0.095 Uiso calc U . R 1.0 . .
C C6G 0.6500(4) 0.3721(9) 0.8069(6) 0.064(5) Uani d U . G 1.0 . .
H H6G 0.6742 0.3719 0.7922 0.077 Uiso calc U . R 1.0 . .
C C1H 0.6476(7) 0.1558(12) 0.8528(9) 0.052(5) Uani d U . . 1.0 . .
C C2H 0.6157(8) 0.1513(15) 0.8030(10) 0.071(6) Uani d U . . 1.0 . .
H H2H 0.6114 0.1885 0.7743 0.085 Uiso calc U . R 1.0 . .
C C3H 0.5908(8) 0.0862(14) 0.8002(11) 0.075(6) Uani d U . . 1.0 . .
H H3H 0.5683 0.0797 0.7691 0.09 Uiso calc U . R 1.0 . .
C C4H 0.5991(8) 0.0316(14) 0.8428(10) 0.065(6) Uani d U . . 1.0 . .
H H4H 0.5815 -0.0105 0.84 0.078 Uiso calc U . R 1.0 . .
C C5H 0.6309(7) 0.0360(13) 0.8874(10) 0.056(5) Uani d U . . 1.0 . .
H H5H 0.6365 -0.0036 0.9142 0.067 Uiso calc U . R 1.0 . .
C C6H 0.6555(7) 0.0997(13) 0.8940(10) 0.057(5) Uani d U . . 1.0 . .
H H6H 0.6774 0.1049 0.9261 0.068 Uiso calc U . R 1.0 . .
C C1I 0.9345(5) 0.1794(10) 0.9693(10) 0.080(6) Uani d U . G 1.0 . .
C C2I 0.9668(7) 0.1853(11) 1.0161(7) 0.106(7) Uani d U . G 1.0 . .
H H2I 0.9646 0.1632 1.0512 0.127 Uiso calc U . R 1.0 . .
C C3I 1.0022(6) 0.2233(12) 1.0117(9) 0.113(8) Uani d U . G 1.0 . .
H H3I 1.0242 0.2273 1.0437 0.136 Uiso calc U . R 1.0 . .
N N1 1.0054(6) 0.2555(10) 0.9604(11) 0.121(7) Uani d U . G 1.0 . .
H H6I 1.0278 0.2796 0.9576 0.146 Uiso calc U . R 1.0 . .
C C4I 0.9731(8) 0.2496(11) 0.9135(8) 0.126(8) Uani d U . G 1.0 . .
H H4I 0.9753 0.2716 0.8784 0.151 Uiso calc U . R 1.0 . .
C C5I 0.9377(6) 0.2116(12) 0.9179(8) 0.109(8) Uani d U . G 1.0 . .
H H5I 0.9157 0.2075 0.8859 0.131 Uiso calc U . R 1.0 . .
C C1Y 0.7508(7) 0.1300(16) 0.8106(16) 0.042(6) Uani d U P D 0.50(2) A 1
H H1Y1 0.7332 0.1135 0.7743 0.05 Uiso calc U P R 0.50(2) A 1
H H1Y2 0.7393 0.1102 0.8422 0.05 Uiso calc U P R 0.50(2) A 1
C C2Y 0.7530(7) 0.2155(16) 0.8132(15) 0.037(6) Uani d U P D 0.50(2) A 1
H H2Y1 0.7694 0.2327 0.8502 0.045 Uiso calc U P R 0.50(2) A 1
H H2Y2 0.7651 0.2358 0.7823 0.045 Uiso calc U P R 0.50(2) A 1
C C4Y 0.7639(9) 0.1591(19) 0.7845(13) 0.042(6) Uani d U P D 0.50(2) A 2
H H4Y1 0.7746 0.2106 0.7842 0.05 Uiso calc U P R 0.50(2) A 2
H H4Y2 0.7521 0.1439 0.7449 0.05 Uiso calc U P R 0.50(2) A 2
C C5Y 0.7313(11) 0.1551(15) 0.8206(14) 0.036(6) Uani d U P D 0.50(2) A 2
H H5Y1 0.7438 0.15 0.8615 0.044 Uiso calc U P R 0.50(2) A 2
H H5Y2 0.7119 0.1134 0.8087 0.044 Uiso calc U P DR 0.50(2) A 2
C C3Y 0.7085(6) 0.2383(11) 0.8060(7) 0.048(4) Uani d U . D 1.0 . .
H H3Y1 0.6929 0.2054 0.776 0.058 Uiso calc U . DR 1.0 A 1
H H3Y2 0.7065 0.2893 0.7899 0.058 Uiso calc U . R 1.0 A 1
C C1Z 0.7713(6) 0.0051(9) 1.0894(7) 0.031(4) Uani d U . . 1.0 . .
H H1Z1 0.7613 -0.0449 1.0976 0.037 Uiso calc U . R 1.0 . .
H H1Z2 0.7978 0.0136 1.116 0.037 Uiso calc U . R 1.0 . .
C C2Z 0.7593(5) 0.4363(9) 0.8991(7) 0.028(4) Uani d U . . 1.0 . .
H H2Z1 0.7614 0.4397 0.8588 0.034 Uiso calc U . R 1.0 . .
H H2Z2 0.7488 0.386 0.9052 0.034 Uiso calc U . R 1.0 . .
C C3Z 0.8023(5) 0.4449(9) 0.9366(7) 0.029(4) Uani d U . . 1.0 . .
H H3Z1 0.8 0.447 0.9769 0.035 Uiso calc U . R 1.0 . .
H H3Z2 0.8142 0.4927 0.9274 0.035 Uiso calc U . R 1.0 . .
B B1 0.3224(12) 0.153(2) 0.8703(15) 0.080(8) Uani d U . . 1.0 . .
F F1 0.3458(5) 0.1126(7) 0.9067(5) 0.079(5) Uani d U . . 1.0 . .
F F2 0.2983(6) 0.2048(9) 0.8938(7) 0.111(6) Uani d U . . 1.0 . .
F F3 0.2927(7) 0.1000(10) 0.8412(10) 0.153(8) Uani d U . . 1.0 . .
F F4 0.3357(5) 0.1893(10) 0.8298(6) 0.101(5) Uani d U . . 1.0 . .
C C1 0.986(2) 0.472(4) 0.780(2) 0.12(2) Uani d U P D 0.5 B -1
H H1A 0.9617 0.4738 0.749 0.182 Uiso calc U P R 0.5 B -1
H H1B 1.0059 0.4366 0.7701 0.182 Uiso calc U P R 0.5 B -1
H H1C 0.9987 0.5222 0.7845 0.182 Uiso calc U P R 0.5 B -1
O O1 0.9750(16) 0.450(3) 0.8317(19) 0.151(18) Uani d U P D 0.5 B -1
H H1 0.9781 0.486 0.8544 0.226 Uiso calc U P R 0.5 B -1
C C6 0.477(3) 0.534(6) 0.850(6) 0.66(3) Uani d U . D 1.0 . .
H H6J 0.457 0.5136 0.817 0.794 Uiso calc U . R 1.0 . .
H H6K 0.4609 0.5719 0.8664 0.794 Uiso calc U . R 1.0 . .
Cl Cl1 0.4800(17) 0.459(3) 0.900(2) 0.75(3) Uani d U . D 1.0 . .
Cl Cl2 0.5089(14) 0.589(3) 0.8182(18) 0.58(2) Uani d U . D 1.0 . .

loop_
_atom_site_aniso_label
_atom_site_aniso_U_11
_atom_site_aniso_U_22
_atom_site_aniso_U_33
_atom_site_aniso_U_12
_atom_site_aniso_U_13
_atom_site_aniso_U_23
Au1 0.0521(5) 0.0210(4) 0.0269(4) 0.0053(3) 0.0116(3) -0.0012(3)
Au2 0.0442(5) 0.0125(4) 0.0260(3) 0.0018(3) 0.0105(3) 0.0012(3)
Au3 0.0446(5) 0.0158(4) 0.0276(4) -0.0005(3) 0.0131(3) 0.0017(3)
Au4 0.0428(5) 0.0163(4) 0.0213(3) 0.0024(3) 0.0071(3) -0.0009(3)
P1 0.100(5) 0.022(3) 0.035(3) 0.022(3) -0.012(3) -0.012(2)
P2 0.055(3) 0.014(2) 0.027(2) 0.003(2) 0.011(2) 0.0042(19)
P3 0.042(3) 0.021(2) 0.027(2) -0.005(2) 0.011(2) 0.0054(19)
P4 0.046(3) 0.038(3) 0.026(2) 0.014(2) 0.005(2) -0.010(2)
S1 0.058(4) 0.047(3) 0.047(3) -0.003(3) 0.013(3) -0.006(3)
C1A 0.069(9) 0.034(8) 0.037(7) 0.012(8) 0.010(7) -0.009(7)
C2A 0.060(10) 0.032(9) 0.044(8) 0.004(8) 0.006(8) -0.002(8)
C3A 0.062(10) 0.031(9) 0.046(8) 0.013(8) 0.001(8) -0.002(8)
C4A 0.056(10) 0.032(9) 0.041(8) 0.003(8) 0.008(8) -0.002(7)
C5A 0.065(10) 0.045(9) 0.040(8) -0.001(8) 0.000(8) -0.005(8)
C6A 0.062(10) 0.047(9) 0.042(8) 0.002(8) 0.009(8) -0.006(8)
C1B 0.143(11) 0.052(9) 0.045(8) -0.009(9) 0.002(9) -0.016(8)
C2B 0.143(13) 0.078(12) 0.083(11) 0.005(11) 0.053(10) -0.017(10)
C3B 0.158(14) 0.096(13) 0.111(12) -0.003(12) 0.051(11) -0.006(11)
C4B 0.159(14) 0.102(13) 0.103(12) -0.010(12) 0.027(12) -0.015(11)
C5B 0.121(13) 0.075(11) 0.051(10) -0.023(11) 0.035(10) -0.018(9)
C6B 0.146(13) 0.083(12) 0.077(11) -0.031(11) -0.004(11) -0.023(10)
C1C 0.052(9) 0.022(8) 0.031(7) 0.000(7) 0.014(7) 0.004(6)
C2C 0.059(10) 0.044(9) 0.028(8) -0.009(8) 0.011(7) -0.001(7)
C3C 0.065(10) 0.051(10) 0.035(8) -0.005(9) 0.009(8) -0.006(8)
C4C 0.072(11) 0.046(10) 0.045(9) -0.008(9) 0.009(8) -0.015(8)
C5C 0.081(11) 0.039(9) 0.068(10) -0.012(9) 0.007(9) -0.006(9)
C6C 0.068(10) 0.023(8) 0.045(9) -0.013(8) 0.001(8) 0.013(7)
C1D 0.057(9) 0.028(8) 0.038(8) 0.009(7) 0.022(7) 0.007(7)
C2D 0.054(9) 0.022(8) 0.038(8) 0.000(7) 0.010(7) -0.001(7)
C3D 0.059(10) 0.030(9) 0.049(9) 0.018(8) 0.012(8) 0.016(7)
C4D 0.060(10) 0.046(9) 0.061(10) 0.028(9) 0.018(8) 0.019(8)
C5D 0.051(10) 0.053(10) 0.065(10) 0.004(8) 0.015(9) 0.017(9)
C6D 0.056(10) 0.039(9) 0.053(9) 0.012(8) 0.021(8) 0.011(8)
C1E 0.043(8) 0.035(8) 0.035(7) -0.011(7) 0.004(7) 0.017(7)
C2E 0.066(11) 0.061(10) 0.063(10) -0.023(9) -0.005(9) 0.018(9)
C3E 0.082(12) 0.075(11) 0.083(11) -0.015(10) -0.004(10) 0.013(10)
C4E 0.059(11) 0.070(11) 0.074(10) -0.001(9) 0.002(9) 0.011(10)
C5E 0.053(10) 0.053(10) 0.057(9) 0.004(9) 0.006(8) 0.006(9)
C6E 0.049(9) 0.026(8) 0.041(8) -0.003(7) 0.010(7) 0.012(7)
C1F 0.041(8) 0.027(8) 0.035(7) -0.013(7) 0.009(6) -0.002(7)
C2F 0.048(9) 0.036(9) 0.035(8) -0.002(8) 0.008(7) -0.006(7)
C3F 0.062(10) 0.033(9) 0.032(8) -0.001(8) 0.016(7) 0.011(7)
C4F 0.059(10) 0.054(10) 0.032(8) 0.006(8) 0.012(8) 0.004(8)
C5F 0.046(9) 0.036(9) 0.039(8) -0.001(7) 0.013(7) -0.001(7)
C6F 0.041(9) 0.029(8) 0.035(8) -0.006(7) 0.011(7) 0.005(7)
C1G 0.052(9) 0.047(9) 0.032(7) 0.003(7) 0.014(7) 0.000(7)
C2G 0.055(10) 0.048(10) 0.063(10) 0.002(8) 0.018(8) 0.001(8)
C3G 0.056(10) 0.045(10) 0.076(10) 0.020(9) 0.010(9) -0.008(9)
C4G 0.075(11) 0.055(10) 0.077(11) 0.016(10) -0.005(10) -0.004(9)
C5G 0.098(12) 0.060(11) 0.077(11) 0.004(10) 0.013(10) 0.015(10)
C6G 0.081(11) 0.061(10) 0.052(9) 0.001(9) 0.020(9) 0.010(9)
C1H 0.051(9) 0.049(9) 0.049(8) 0.013(8) -0.004(8) -0.020(8)
C2H 0.072(11) 0.064(11) 0.066(10) 0.011(9) -0.010(9) -0.025(9)
C3H 0.072(11) 0.059(11) 0.081(11) 0.001(9) -0.012(10) -0.026(10)
C4H 0.065(11) 0.057(10) 0.073(10) -0.007(9) 0.014(9) -0.028(9)
C5H 0.063(11) 0.044(10) 0.063(10) -0.012(8) 0.016(9) -0.015(9)
C6H 0.064(10) 0.049(10) 0.055(9) 0.001(9) 0.007(9) -0.012(8)
C1I 0.079(10) 0.071(10) 0.090(10) 0.009(9) 0.018(9) -0.011(9)
C2I 0.090(12) 0.102(12) 0.122(12) 0.002(11) 0.015(11) -0.026(11)
C3I 0.094(12) 0.106(13) 0.140(13) 0.009(11) 0.027(11) -0.026(12)
N1 0.102(12) 0.099(12) 0.163(13) 0.010(10) 0.027(11) -0.014(11)
C4I 0.116(13) 0.099(13) 0.157(14) 0.003(11) 0.021(12) 0.012(12)
C5I 0.096(12) 0.095(12) 0.137(13) 0.010(11) 0.026(11) 0.011(11)
C1Y 0.065(10) 0.030(10) 0.028(9) 0.000(9) 0.005(9) 0.000(9)
C2Y 0.051(10) 0.035(10) 0.026(9) -0.003(9) 0.011(9) -0.006(9)
C4Y 0.062(10) 0.030(10) 0.030(9) 0.002(9) 0.002(9) -0.002(9)
C5Y 0.049(10) 0.034(10) 0.024(9) -0.001(9) 0.003(9) 0.008(9)
C3Y 0.057(9) 0.063(9) 0.024(7) 0.010(8) 0.006(7) -0.011(7)
C1Z 0.053(10) 0.013(8) 0.029(8) 0.000(7) 0.013(7) 0.001(7)
C2Z 0.043(10) 0.015(8) 0.024(7) 0.001(7) 0.003(7) -0.006(6)
C3Z 0.043(9) 0.016(7) 0.026(7) 0.001(7) 0.004(7) 0.005(6)
B1 0.105(14) 0.061(13) 0.076(13) 0.004(12) 0.023(12) 0.015(12)
F1 0.107(12) 0.047(8) 0.065(8) 0.003(7) -0.025(8) 0.029(7)
F2 0.182(16) 0.065(10) 0.103(11) 0.029(10) 0.070(12) 0.044(9)
F3 0.179(18) 0.066(11) 0.177(17) -0.011(12) -0.049(15) 0.014(12)
F4 0.124(14) 0.105(13) 0.081(10) 0.029(10) 0.041(10) 0.040(9)
C1 0.12(3) 0.12(3) 0.11(3) 0.04(3) -0.01(3) 0.01(3)
O1 0.16(3) 0.14(3) 0.13(3) 0.04(2) -0.02(2) 0.01(2)
C6 0.66(3) 0.66(3) 0.67(3) 0.009(18) 0.139(18) 0.006(18)
Cl1 0.71(4) 0.74(4) 0.77(4) 0.02(3) 0.10(3) 0.01(3)
Cl2 0.57(3) 0.55(3) 0.63(3) 0.04(3) 0.15(3) 0.05(3)

loop_
_atom_type_symbol
_atom_type_description
_atom_type_scat_dispersion_real
_atom_type_scat_dispersion_imag
_atom_type_scat_source
C C 0.0033 0.0016 'International Tables Vol C Tables 4.2.6.8 and 6.1.1.4'
H H 0.0000 0.0000 'International Tables Vol C Tables 4.2.6.8 and 6.1.1.4'
Au Au -2.0133 8.8022 'International Tables Vol C Tables 4.2.6.8 and 6.1.1.4'
B B 0.0013 0.0007 'International Tables Vol C Tables 4.2.6.8 and 6.1.1.4'
F F 0.0171 0.0103 'International Tables Vol C Tables 4.2.6.8 and 6.1.1.4'
N N 0.0061 0.0033 'International Tables Vol C Tables 4.2.6.8 and 6.1.1.4'
P P 0.1023 0.0942 'International Tables Vol C Tables 4.2.6.8 and 6.1.1.4'
S S 0.1246 0.1234 'International Tables Vol C Tables 4.2.6.8 and 6.1.1.4'
Cl Cl 0.1484 0.1585 'International Tables Vol C Tables 4.2.6.8 and 6.1.1.4'
O O 0.0106 0.0060 'International Tables Vol C Tables 4.2.6.8 and 6.1.1.4'

loop_
_geom_angle_atom_site_label_1
_geom_angle_atom_site_label_2
_geom_angle_atom_site_label_3
_geom_angle_site_symmetry_1
_geom_angle_site_symmetry_3
_geom_angle
P1 Au1 S1 . . 169.1(2)
P1 Au1 Au3 . . 110.67(14)
S1 Au1 Au3 . . 79.76(14)
P1 Au1 Au2 . . 105.65(19)
S1 Au1 Au2 . . 83.11(14)
Au3 Au1 Au2 . . 52.00(2)
P2 Au2 Au3 . . 164.35(14)
P2 Au2 Au4 . 7_657 123.29(11)
Au3 Au2 Au4 . 7_657 61.70(3)
P2 Au2 Au4 . . 134.46(13)
Au3 Au2 Au4 . . 61.15(3)
Au4 Au2 Au4 7_657 . 55.04(3)
P2 Au2 Au1 . . 106.72(12)
Au3 Au2 Au1 . . 62.32(2)
Au4 Au2 Au1 7_657 . 121.12(3)
Au4 Au2 Au1 . . 109.23(3)
P3 Au3 Au2 . . 175.47(13)
P3 Au3 Au4 . 7_657 118.25(11)
Au2 Au3 Au4 . 7_657 62.16(2)
P3 Au3 Au4 . . 120.93(13)
Au2 Au3 Au4 . . 63.31(3)
Au4 Au3 Au4 7_657 . 55.78(3)
P3 Au3 Au1 . . 112.30(12)
Au2 Au3 Au1 . . 65.69(3)
Au4 Au3 Au1 7_657 . 124.72(3)
Au4 Au3 Au1 . . 113.34(3)
P4 Au4 Au4 . 7_657 178.33(14)
P4 Au4 Au3 . 7_657 118.06(13)
Au4 Au4 Au3 7_657 7_657 62.21(3)
P4 Au4 Au3 . . 117.70(13)
Au4 Au4 Au3 7_657 . 62.02(3)
Au3 Au4 Au3 7_657 . 124.22(3)
P4 Au4 Au2 . 7_657 115.21(12)
Au4 Au4 Au2 7_657 7_657 63.43(3)
Au3 Au4 Au2 7_657 7_657 56.13(2)
Au3 Au4 Au2 . 7_657 97.95(3)
P4 Au4 Au2 . . 119.82(12)
Au4 Au4 Au2 7_657 . 61.53(3)
Au3 Au4 Au2 7_657 . 96.92(3)
Au3 Au4 Au2 . . 55.54(2)
Au2 Au4 Au2 7_657 . 124.96(3)
C1A P1 C4Y . . 114.9(15)
C1A P1 C1Y . . 95.7(12)
C1A P1 C1B . . 106.5(8)
C4Y P1 C1B . . 93.8(12)
C1Y P1 C1B . . 123.9(13)
C1A P1 Au1 . . 112.8(7)
C4Y P1 Au1 . . 118.6(12)
C1Y P1 Au1 . . 110.0(12)
C1B P1 Au1 . . 107.4(7)
C1D P2 C1C . . 104.8(9)
C1D P2 C1Z . . 101.8(8)
C1C P2 C1Z . . 107.6(8)
C1D P2 Au2 . . 113.7(7)
C1C P2 Au2 . . 116.7(6)
C1Z P2 Au2 . . 111.0(6)
C3Z P3 C1E . . 104.8(9)
C3Z P3 C1F . . 105.2(8)
C1E P3 C1F . . 104.6(8)
C3Z P3 Au3 . . 108.6(6)
C1E P3 Au3 . . 114.6(6)
C1F P3 Au3 . . 117.8(6)
C1G P4 C3Y . . 104.6(8)
C1G P4 C1H . . 104.2(9)
C3Y P4 C1H . . 105.7(10)
C1G P4 Au4 . . 117.4(5)
C3Y P4 Au4 . . 110.2(7)
C1H P4 Au4 . . 113.8(7)
C1I S1 Au1 . . 107.9(8)
C6A C1A C2A . . 119.(2)
C6A C1A P1 . . 123.7(17)
C2A C1A P1 . . 117.5(16)
C3A C2A C1A . . 119.(2)
C3A C2A H2A . . 120.3
C1A C2A H2A . . 120.3
C4A C3A C2A . . 118.9(19)
C4A C3A H3A . . 120.6
C2A C3A H3A . . 120.6
C3A C4A C5A . . 123.(2)
C3A C4A H4A . . 118.6
C5A C4A H4A . . 118.6
C4A C5A C6A . . 119.(2)
C4A C5A H5A . . 120.4
C6A C5A H5A . . 120.4
C1A C6A C5A . . 120.(2)
C1A C6A H6A . . 119.8
C5A C6A H6A . . 119.8
C2B C1B C6B . . 120.0
C2B C1B P1 . . 116.0(12)
C6B C1B P1 . . 124.0(12)
C1B C2B C3B . . 120.0
C1B C2B H2B . . 120.0
C3B C2B H2B . . 120.0
C4B C3B C2B . . 120.0
C4B C3B H3B . . 120.0
C2B C3B H3B . . 120.0
C3B C4B C5B . . 120.0
C3B C4B H4B . . 120.0
C5B C4B H4B . . 120.0
C4B C5B C6B . . 120.0
C4B C5B H5B . . 120.0
C6B C5B H5B . . 120.0
C5B C6B C1B . . 120.0
C5B C6B H6B . . 120.0
C1B C6B H6B . . 120.0
C6C C1C C2C . . 117.1(19)
C6C C1C P2 . . 123.0(15)
C2C C1C P2 . . 119.6(15)
C1C C2C C3C . . 123.(2)
C1C C2C H2C . . 118.6
C3C C2C H2C . . 118.6
C4C C3C C2C . . 120.(2)
C4C C3C H3C . . 120.2
C2C C3C H3C . . 120.2
C3C C4C C5C . . 119.(2)
C3C C4C H4C . . 120.5
C5C C4C H4C . . 120.5
C4C C5C C6C . . 121.(2)
C4C C5C H5C . . 119.7
C6C C5C H5C . . 119.7
C1C C6C C5C . . 120.9(19)
C1C C6C H6C . . 119.6
C5C C6C H6C . . 119.6
C6D C1D C2D . . 119.1(19)
C6D C1D P2 . . 118.8(15)
C2D C1D P2 . . 121.8(17)
C3D C2D C1D . . 116.(2)
C3D C2D H2D . . 121.8
C1D C2D H2D . . 121.8
C4D C3D C2D . . 127.(2)
C4D C3D H3D . . 116.6
C2D C3D H3D . . 116.6
C3D C4D C5D . . 119.(2)
C3D C4D H4D . . 120.6
C5D C4D H4D . . 120.6
C6D C5D C4D . . 116.(2)
C6D C5D H5D . . 122.1
C4D C5D H5D . . 122.1
C1D C6D C5D . . 123.(2)
C1D C6D H6D . . 118.5
C5D C6D H6D . . 118.5
C6E C1E C2E . . 120.(2)
C6E C1E P3 . . 119.2(14)
C2E C1E P3 . . 120.4(15)
C3E C2E C1E . . 116.(2)
C3E C2E H2E . . 121.9
C1E C2E H2E . . 121.9
C4E C3E C2E . . 122.(3)
C4E C3E H3E . . 119.1
C2E C3E H3E . . 119.1
C5E C4E C3E . . 121.(3)
C5E C4E H4E . . 119.6
C3E C4E H4E . . 119.6
C4E C5E C6E . . 119.(2)
C4E C5E H5E . . 120.7
C6E C5E H5E . . 120.7
C5E C6E C1E . . 120.7(19)
C5E C6E H6E . . 119.7
C1E C6E H6E . . 119.7
C6F C1F C2F . . 118.6(16)
C6F C1F P3 . . 119.4(14)
C2F C1F P3 . . 121.5(14)
C3F C2F C1F . . 119.9(18)
C3F C2F H2F . . 120.1
C1F C2F H2F . . 120.1
C2F C3F C4F . . 120.8(18)
C2F C3F H3F . . 119.6
C4F C3F H3F . . 119.6
C5F C4F C3F . . 118.3(17)
C5F C4F H4F . . 120.9
C3F C4F H4F . . 120.9
C6F C5F C4F . . 120.7(19)
C6F C5F H5F . . 119.6
C4F C5F H5F . . 119.6
C5F C6F C1F . . 121.7(18)
C5F C6F H6F . . 119.2
C1F C6F H6F . . 119.2
C2G C1G C6G . . 120.0
C2G C1G P4 . . 119.0(8)
C6G C1G P4 . . 120.9(8)
C3G C2G C1G . . 120.0
C3G C2G H2G . . 120.0
C1G C2G H2G . . 120.0
C4G C3G C2G . . 120.0
C4G C3G H3G . . 120.0
C2G C3G H3G . . 120.0
C3G C4G C5G . . 120.0
C3G C4G H4G . . 120.0
C5G C4G H4G . . 120.0
C6G C5G C4G . . 120.0
C6G C5G H5G . . 120.0
C4G C5G H5G . . 120.0
C5G C6G C1G . . 120.0
C5G C6G H6G . . 120.0
C1G C6G H6G . . 120.0
C6H C1H C2H . . 123.(2)
C6H C1H P4 . . 118.3(17)
C2H C1H P4 . . 118.2(19)
C3H C2H C1H . . 114.(2)
C3H C2H H2H . . 122.9
C1H C2H H2H . . 122.9
C4H C3H C2H . . 121.(2)
C4H C3H H3H . . 119.6
C2H C3H H3H . . 119.6
C5H C4H C3H . . 123.(2)
C5H C4H H4H . . 118.5
C3H C4H H4H . . 118.5
C4H C5H C6H . . 119.(2)
C4H C5H H5H . . 120.4
C6H C5H H5H . . 120.4
C5H C6H C1H . . 119.(2)
C5H C6H H6H . . 120.4
C1H C6H H6H . . 120.4
C2I C1I C5I . . 120.0
C2I C1I S1 . . 112.1(14)
C5I C1I S1 . . 127.4(15)
C1I C2I C3I . . 120.0
C1I C2I H2I . . 120.0
C3I C2I H2I . . 120.0
N1 C3I C2I . . 120.0
N1 C3I H3I . . 120.0
C2I C3I H3I . . 120.0
C3I N1 C4I . . 120.0
C3I N1 H6I . . 120.0
C4I N1 H6I . . 120.0
C5I C4I N1 . . 120.0
C5I C4I H4I . . 120.0
N1 C4I H4I . . 120.0
C4I C5I C1I . . 120.0
C4I C5I H5I . . 120.0
C1I C5I H5I . . 120.0
C2Y C1Y P1 . . 106.6(17)
C2Y C1Y H1Y1 . . 110.4
P1 C1Y H1Y1 . . 110.4
C2Y C1Y H1Y2 . . 110.4
P1 C1Y H1Y2 . . 110.4
H1Y1 C1Y H1Y2 . . 108.6
C3Y C2Y C1Y . . 103.1(18)
C3Y C2Y H2Y1 . . 111.1
C1Y C2Y H2Y1 . . 111.1
C3Y C2Y H2Y2 . . 111.1
C1Y C2Y H2Y2 . . 111.1
H2Y1 C2Y H2Y2 . . 109.1
C5Y C4Y P1 . . 106.6(18)
C5Y C4Y H4Y1 . . 110.4
P1 C4Y H4Y1 . . 110.4
C5Y C4Y H4Y2 . . 110.4
P1 C4Y H4Y2 . . 110.4
H4Y1 C4Y H4Y2 . . 108.6
C4Y C5Y C3Y . . 100.6(15)
C4Y C5Y H5Y1 . . 111.7
C3Y C5Y H5Y1 . . 111.7
C4Y C5Y H5Y2 . . 111.7
C3Y C5Y H5Y2 . . 111.7
H5Y1 C5Y H5Y2 . . 109.4
C2Y C3Y P4 . . 124.9(17)
C5Y C3Y P4 . . 98.1(13)
C2Y C3Y H3Y1 . . 106.1
P4 C3Y H3Y1 . . 106.1
C2Y C3Y H3Y2 . . 106.1
P4 C3Y H3Y2 . . 106.1
H3Y1 C3Y H3Y2 . . 106.3
C2Z C1Z P2 7_657 . 114.5(12)
C2Z C1Z H1Z1 7_657 . 108.6
P2 C1Z H1Z1 . . 108.6
C2Z C1Z H1Z2 7_657 . 108.6
P2 C1Z H1Z2 . . 108.6
H1Z1 C1Z H1Z2 . . 107.6
C1Z C2Z C3Z 7_657 . 113.7(13)
C1Z C2Z H2Z1 7_657 . 108.8
C3Z C2Z H2Z1 . . 108.8
C1Z C2Z H2Z2 7_657 . 108.8
C3Z C2Z H2Z2 . . 108.8
H2Z1 C2Z H2Z2 . . 107.7
C2Z C3Z P3 . . 112.6(11)
C2Z C3Z H3Z1 . . 109.1
P3 C3Z H3Z1 . . 109.1
C2Z C3Z H3Z2 . . 109.1
P3 C3Z H3Z2 . . 109.1
H3Z1 C3Z H3Z2 . . 107.8
F1 B1 F4 . . 122.(3)
F1 B1 F2 . . 114.(3)
F4 B1 F2 . . 106.(3)
F1 B1 F3 . . 103.(3)
F4 B1 F3 . . 106.(3)
F2 B1 F3 . . 103.(3)
O1 C1 H1A . . 109.5
O1 C1 H1B . . 109.5
H1A C1 H1B . . 109.5
O1 C1 H1C . . 109.5
H1A C1 H1C . . 109.5
H1B C1 H1C . . 109.5
C1 O1 H1 . . 109.5
Cl2 C6 Cl1 . . 139.(6)
Cl2 C6 H6J . . 102.2
Cl1 C6 H6J . . 102.2
Cl2 C6 H6K . . 102.2
Cl1 C6 H6K . . 102.2
H6J C6 H6K . . 104.8

loop_
_geom_bond_atom_site_label_1
_geom_bond_atom_site_label_2
_geom_bond_site_symmetry_2
_geom_bond_distance
Au1 P1 . 2.270(5)
Au1 S1 . 2.316(6)
Au1 Au3 . 2.9838(10)
Au1 Au2 . 3.0708(10)
Au2 P2 . 2.331(4)
Au2 Au3 . 2.6552(10)
Au2 Au4 7_657 2.8277(9)
Au2 Au4 . 2.8770(10)
Au3 P3 . 2.324(5)
Au3 Au4 7_657 2.8156(9)
Au3 Au4 . 2.8205(11)
Au4 P4 . 2.308(5)
Au4 Au4 7_657 2.6363(13)
Au4 Au3 7_657 2.8156(9)
Au4 Au2 7_657 2.8278(10)
P1 C1A . 1.79(2)
P1 C4Y . 1.804(18)
P1 C1Y . 1.866(19)
P1 C1B . 1.971(15)
P2 C1D . 1.80(2)
P2 C1C . 1.81(2)
P2 C1Z . 1.833(16)
P3 C3Z . 1.822(17)
P3 C1E . 1.82(2)
P3 C1F . 1.827(17)
P4 C1G . 1.826(12)
P4 C3Y . 1.838(14)
P4 C1H . 1.84(2)
S1 C1I . 1.730(16)
C1A C6A . 1.38(3)
C1A C2A . 1.45(3)
C2A C3A . 1.41(3)
C2A H2A . 0.95
C3A C4A . 1.35(3)
C3A H3A . 0.95
C4A C5A . 1.39(3)
C4A H4A . 0.95
C5A C6A . 1.41(3)
C5A H5A . 0.95
C6A H6A . 0.95
C1B C2B . 1.39
C1B C6B . 1.39
C2B C3B . 1.39
C2B H2B . 0.95
C3B C4B . 1.39
C3B H3B . 0.95
C4B C5B . 1.39
C4B H4B . 0.95
C5B C6B . 1.39
C5B H5B . 0.95
C6B H6B . 0.95
C1C C6C . 1.36(2)
C1C C2C . 1.36(2)
C2C C3C . 1.37(3)
C2C H2C . 0.95
C3C C4C . 1.36(3)
C3C H3C . 0.95
C4C C5C . 1.36(3)
C4C H4C . 0.95
C5C C6C . 1.39(3)
C5C H5C . 0.95
C6C H6C . 0.95
C1D C6D . 1.37(3)
C1D C2D . 1.43(2)
C2D C3D . 1.39(3)
C2D H2D . 0.95
C3D C4D . 1.31(3)
C3D H3D . 0.95
C4D C5D . 1.46(3)
C4D H4D . 0.95
C5D C6D . 1.44(3)
C5D H5D . 0.95
C6D H6D . 0.95
C1E C6E . 1.39(2)
C1E C2E . 1.39(3)
C2E C3E . 1.38(3)
C2E H2E . 0.95
C3E C4E . 1.36(3)
C3E H3E . 0.95
C4E C5E . 1.36(3)
C4E H4E . 0.95
C5E C6E . 1.37(3)
C5E H5E . 0.95
C6E H6E . 0.95
C1F C6F . 1.38(2)
C1F C2F . 1.40(3)
C2F C3F . 1.37(2)
C2F H2F . 0.95
C3F C4F . 1.42(3)
C3F H3F . 0.95
C4F C5F . 1.38(3)
C4F H4F . 0.95
C5F C6F . 1.36(2)
C5F H5F . 0.95
C6F H6F . 0.95
C1G C2G . 1.39
C1G C6G . 1.39
C2G C3G . 1.39
C2G H2G . 0.95
C3G C4G . 1.39
C3G H3G . 0.95
C4G C5G . 1.39
C4G H4G . 0.95
C5G C6G . 1.39
C5G H5G . 0.95
C6G H6G . 0.95
C1H C6H . 1.40(3)
C1H C2H . 1.43(3)
C2H C3H . 1.43(4)
C2H H2H . 0.95
C3H C4H . 1.40(3)
C3H H3H . 0.95
C4H C5H . 1.34(3)
C4H H4H . 0.95
C5H C6H . 1.40(3)
C5H H5H . 0.95
C6H H6H . 0.95
C1I C2I . 1.39
C1I C5I . 1.39
C2I C3I . 1.39
C2I H2I . 0.95
C3I N1 . 1.39
C3I H3I . 0.95
N1 C4I . 1.39
N1 H6I . 0.88
C4I C5I . 1.39
C4I H4I . 0.95
C5I H5I . 0.95
C1Y C2Y . 1.533(19)
C1Y H1Y1 . 0.99
C1Y H1Y2 . 0.99
C2Y C3Y . 1.516(19)
C2Y H2Y1 . 0.99
C2Y H2Y2 . 0.99
C4Y C5Y . 1.535(19)
C4Y H4Y1 . 0.99
C4Y H4Y2 . 0.99
C5Y C3Y . 1.677(14)
C5Y H5Y1 . 0.99
C5Y H5Y2 . 0.99
C3Y H3Y1 . 0.99
C3Y H3Y2 . 0.99
C1Z C2Z 7_657 1.53(2)
C1Z H1Z1 . 0.99
C1Z H1Z2 . 0.99
C2Z C1Z 7_657 1.53(2)
C2Z C3Z . 1.53(2)
C2Z H2Z1 . 0.99
C2Z H2Z2 . 0.99
C3Z H3Z1 . 0.99
C3Z H3Z2 . 0.99
B1 F1 . 1.27(4)
B1 F4 . 1.33(3)
B1 F2 . 1.42(4)
B1 F3 . 1.44(4)
C1 O1 . 1.44(2)
C1 H1A . 0.98
C1 H1B . 0.98
C1 H1C . 0.98
O1 H1 . 0.84
C6 Cl2 . 1.76(2)
C6 Cl1 . 1.79(2)
C6 H6J . 0.99
C6 H6K . 0.99
